data_7714784
loop_
_publ_author_name
'Robb, Matthew G.'
'Bond&#xec;, Luca'
'Rodr&#xed;guez-Jim&#xe9;nez, Santiago'
'Garden, Anna L.'
'Jerabek, Paul'
'Brooker, Sally'

_publ_section_title
;
 Predictable electronic tuning of Fe<sup>II</sup> and Ru<sup>II</sup>
 complexes <i>via</i> choice of azine: correlation of ligand
 p<i>K</i><sub>a</sub> with <i>E</i><sub>pa</sub>(M<sup>III/II</sup>) of
 complex.
;
_journal_issue 5
_journal_name_full 'Dalton transactions (Cambridge, England : 2003)'
_journal_page_first 1999
_journal_page_last 2007
_journal_paper_doi 10.1039/d3dt03484d
_journal_volume 53
_journal_year 2024
_chemical_formula_moiety 'C60 H48 N12 Ru, 2(F6 P), 2(C2 H3 N)'
_chemical_formula_sum 'C64 H54 F12 N14 P2 Ru'
_chemical_formula_weight 1410.22
_chemical_name_common 'Ru(II) complex of pyridine-triazole ligand'
_chemical_name_systematic '[Ru(Lpyridine)3](PF6)2.2MeCN.Et2O'
_space_group_crystal_system triclinic
_space_group_IT_number 2
_space_group_name_Hall '-P 1'
_space_group_name_H-M_alt 'P -1'
_atom_sites_solution_hydrogens geom
_atom_sites_solution_primary dual
_audit_creation_date 2022-10-31
_audit_creation_method
;
Olex2 1.5
(compiled 2022.04.07 svn.rca3783a0 for OlexSys, GUI svn.r6498)
;
_audit_update_record
;
2023-03-21 deposited with the CCDC.	2023-12-20 downloaded from the CCDC.
;
_cell_angle_alpha 102.239(3)
_cell_angle_beta 112.933(3)
_cell_angle_gamma 105.195(3)
_cell_formula_units_Z 2
_cell_length_a 14.3806(6)
_cell_length_b 16.2266(5)
_cell_length_c 17.3781(5)
_cell_measurement_reflns_used 13382
_cell_measurement_temperature 100.01(10)
_cell_measurement_theta_max 72.7850
_cell_measurement_theta_min 4.7470
_cell_volume 3371.5(3)
_computing_cell_refinement 'CrysAlisPro 1.171.39.46e (Rigaku OD, 2018)'
_computing_data_collection 'CrysAlisPro 1.171.39.46e (Rigaku OD, 2018)'
_computing_data_reduction 'CrysAlisPro 1.171.39.46e (Rigaku OD, 2018)'
_computing_molecular_graphics 'Olex2 1.5 (Dolomanov et al., 2009)'
_computing_publication_material 'Olex2 1.5 (Dolomanov et al., 2009)'
_computing_structure_refinement 'SHELXL 2016/6 (Sheldrick, 2015)'
_computing_structure_solution 'SHELXT  (Sheldrick, 2015)'
_diffrn_ambient_environment N~2~
_diffrn_ambient_temperature 100
_diffrn_detector 'CCD plate'
_diffrn_detector_area_resol_mean 10.3449
_diffrn_detector_type Atlas
_diffrn_measured_fraction_theta_full 0.994
_diffrn_measured_fraction_theta_max 0.962
_diffrn_measurement_details
;
List of Runs (angles in degrees, time in seconds):

  # Type    Start    End  Width  t~exp~   \w     \q     \k     \f   Frames
#--------------------------------------------------------------------------
  1  \w    -75.00  34.00   1.00    9.00    --  -41.92  77.00   0.00  109
  2  \w    -66.00  32.00   1.00    9.00    --  -41.92  38.00 -90.00   98
  3  \w   -116.00 -17.00   1.00    9.00    --  -41.92 -38.00  90.00   99
  4  \w     57.00 131.00   1.00    9.00    --   41.92 178.00-120.00   74
  5  \w     32.00 133.00   1.00   36.00    --  104.32 -61.00 -60.00  101
  6  \w     27.00  79.00   1.00   36.00    --  104.32 -15.00 -30.00   52
  7  \w     96.00 178.00   1.00   36.00    --  104.32 125.00-150.00   82
  8  \w     26.00 109.00   1.00   36.00    --  104.32 -95.00 150.00   83
  9  \w     47.00 106.00   1.00   36.00    --  104.32 -95.00 -90.00   59
 10  \w     28.00 129.00   1.00   36.00    --  104.32 -30.00 150.00  101
 11  \w     95.00 142.00   1.00   36.00    --  104.32 125.00 -60.00   47
 12  \w     88.00 117.00   1.00   36.00    --  104.32-125.00  90.00   29
 13  \w     98.00 125.00   1.00   36.00    --  104.32  45.00 -60.00   27
 14  \w    138.00 171.00   1.00   36.00    --  104.32  45.00 -60.00   33
 15  \w    108.00 147.00   1.00   36.00    --  104.32 -15.00 -30.00   39
 16  \w     76.00 114.00   1.00   36.00    --  104.32 -61.00 120.00   38
 17  \w     40.00 132.00   1.00   36.00    --  104.32 -30.00-120.00   92
;
_diffrn_measurement_device 'four-circle diffractometer'
_diffrn_measurement_device_type 'SuperNova, Dual, Cu at home/near, Atlas'
_diffrn_measurement_method '\w scans'
_diffrn_orient_matrix_type 'CrysAlisPro convention (1999,Acta A55,543-557)'
_diffrn_orient_matrix_UB_11 0.1010993000
_diffrn_orient_matrix_UB_12 0.0822517000
_diffrn_orient_matrix_UB_13 0.0756934000
_diffrn_orient_matrix_UB_21 0.0742407000
_diffrn_orient_matrix_UB_22 -0.0353845000
_diffrn_orient_matrix_UB_23 -0.0301311000
_diffrn_orient_matrix_UB_31 -0.0111666000
_diffrn_orient_matrix_UB_32 0.0551634000
_diffrn_orient_matrix_UB_33 -0.0628550000
_diffrn_radiation_monochromator mirror
_diffrn_radiation_probe x-ray
_diffrn_radiation_type 'Cu K\a'
_diffrn_radiation_wavelength 1.54184
_diffrn_reflns_av_R_equivalents 0.0376
_diffrn_reflns_av_unetI/netI 0.0392
_diffrn_reflns_Laue_measured_fraction_full 0.994
_diffrn_reflns_Laue_measured_fraction_max 0.962
_diffrn_reflns_limit_h_max 17
_diffrn_reflns_limit_h_min -17
_diffrn_reflns_limit_k_max 19
_diffrn_reflns_limit_k_min -18
_diffrn_reflns_limit_l_max 15
_diffrn_reflns_limit_l_min -21
_diffrn_reflns_number 24603
_diffrn_reflns_point_group_measured_fraction_full 0.994
_diffrn_reflns_point_group_measured_fraction_max 0.962
_diffrn_reflns_theta_full 67.684
_diffrn_reflns_theta_max 72.812
_diffrn_reflns_theta_min 3.613
_diffrn_source 'micro-focus sealed X-ray tube'
_diffrn_source_type 'SuperNova (Cu) X-ray Source'
_exptl_absorpt_coefficient_mu 3.052
_exptl_absorpt_correction_T_max 1.00000
_exptl_absorpt_correction_T_min 0.82767
_exptl_absorpt_correction_type multi-scan
_exptl_absorpt_process_details
;
CrysAlisPro 1.171.39.46e (Rigaku Oxford Diffraction, 2018)
Empirical absorption correction using spherical harmonics,
 implemented in SCALE3 ABSPACK scaling algorithm.
;
_exptl_crystal_colour 'clear dark orange'
_exptl_crystal_colour_lustre clear
_exptl_crystal_colour_modifier dark
_exptl_crystal_colour_primary orange
_exptl_crystal_density_diffrn 1.389
_exptl_crystal_description irregular
_exptl_crystal_F_000 1436
_exptl_crystal_preparation 'redox and theoretical (DFT) study'
_exptl_crystal_recrystallization_method
'Re-crystallisation from solvent: vapour diffusion of diethyl ether into acetonitrile solution'
_exptl_crystal_size_max 0.679
_exptl_crystal_size_mid 0.125
_exptl_crystal_size_min 0.045
_refine_diff_density_max 1.321
_refine_diff_density_min -0.911
_refine_diff_density_rms 0.080
_refine_ls_extinction_method none
_refine_ls_goodness_of_fit_ref 1.064
_refine_ls_hydrogen_treatment constr
_refine_ls_matrix_type full
_refine_ls_number_parameters 910
_refine_ls_number_reflns 12926
_refine_ls_number_restraints 252
_refine_ls_restrained_S_all 1.123
_refine_ls_R_factor_all 0.0651
_refine_ls_R_factor_gt 0.0598
_refine_ls_shift/su_max 0.001
_refine_ls_shift/su_mean 0.000
_refine_ls_structure_factor_coef Fsqd
_refine_ls_weighting_details 'w=1/[\s^2^(Fo^2^)+(0.0921P)^2^+3.6452P] where P=(Fo^2^+2Fc^2^)/3'
_refine_ls_weighting_scheme calc
_refine_ls_wR_factor_gt 0.1615
_refine_ls_wR_factor_ref 0.1662
_reflns_Friedel_coverage 0.000
_reflns_number_gt 11417
_reflns_number_total 12926
_reflns_threshold_expression 'I > 2\s(I)'
_cod_data_source_file d3dt03484d3.cif
_cod_data_source_block mgr26-1
_cod_depositor_comments 'Adding full bibliography for 7714784--7714786.cif.'
_cod_original_cell_volume 3371.5(2)
_cod_database_code 7714784
_shelx_shelxl_version_number 2016/6
_shelx_space_group_comment
;
The symmetry employed for this shelxl refinement is uniquely defined
by the following loop, which should always be used as a source of
symmetry information in preference to the above space-group names.
They are only intended as comments.
;
_shelx_estimated_absorpt_t_max 0.875
_shelx_estimated_absorpt_t_min 0.231
_reflns_odcompleteness_completeness 99.63
_reflns_odcompleteness_iscentric 1
_reflns_odcompleteness_theta 66.49
_olex2_refinement_description
;
1. Rigid body (RIGU) restrains
 P1, F11, F12, F13, F14, F15, F16
 with sigma for 1-2 distances of 0.004 and sigma for 1-3 distances of 0.004
 P1, F11, F12, F17, F18, F19, F20
 with sigma for 1-2 distances of 0.004 and sigma for 1-3 distances of 0.004
 P2, F21, F22, F23, F24, F25, F26
 with sigma for 1-2 distances of 0.004 and sigma for 1-3 distances of 0.004
 P2, F21, F22, F27, F28, F29, F30
 with sigma for 1-2 distances of 0.004 and sigma for 1-3 distances of 0.004
2. Same fragment restrains
{P2, F21, F22, F27, F28, F29, F30} sigma for 1-2: 0.02, 1-3: 0.04
as in
{P2, F21, F22, F23, F24, F25, F26}
{P1, F11, F12, F17, F18, F19, F20} sigma for 1-2: 0.02, 1-3: 0.04
as in
{P1, F11, F12, F13, F14, F15, F16}
3. Others
 Fixed Sof: F13(0.6) F14(0.6) F15(0.6) F16(0.6) F17(0.4) F18(0.4) F19(0.4)
 F20(0.4) F23(0.6) F24(0.6) F25(0.6) F26(0.6) F27(0.4) F28(0.4) F29(0.4)
 F30(0.4)
4.a Aromatic/amide H refined with riding coordinates:
 C1(H1), C2(H2), C3(H3), C4(H4), C9(H9), C10(H10), C11(H11), C12(H12),
 C13(H13), C15(H15), C16(H16), C18(H18), C19(H19), C21(H21), C22(H22), C23(H23),
  C24(H24), C29(H29), C30(H30), C31(H31), C32(H32), C33(H33), C35(H35),
 C36(H36), C38(H38), C39(H39), C41(H41), C42(H42), C43(H43), C44(H44), C49(H49),
  C50(H50), C51(H51), C52(H52), C53(H53), C55(H55), C56(H56), C58(H58), C59(H59)
4.b Idealised Me refined as rotating group:
 C20(H20A,H20B,H20C), C40(H40A,H40B,H40C), C60(H60A,H60B,H60C), C81(H81A,H81B,
 H81C), C91(H91A,H91B,H91C)
;
_olex2_submission_special_instructions 'No special instructions were received'
_oxdiff_exptl_absorpt_empirical_details
;
Empirical correction (ABSPACK) includes:
- Absorption correction using spherical harmonics
- Frame scaling
;
_oxdiff_exptl_absorpt_empirical_full_max 2.309
_oxdiff_exptl_absorpt_empirical_full_min 0.662
_platon_squeeze_void_probe_radius 1.20

loop_
_space_group_symop_operation_xyz
'x, y, z'
'-x, -y, -z'

loop_
_atom_site_label
_atom_site_type_symbol
_atom_site_fract_x
_atom_site_fract_y
_atom_site_fract_z
_atom_site_U_iso_or_equiv
_atom_site_adp_type
_atom_site_occupancy
_atom_site_site_symmetry_order
_atom_site_calc_flag
_atom_site_refinement_flags_posn
_atom_site_refinement_flags_adp
_atom_site_refinement_flags_occupancy
_atom_site_disorder_assembly
_atom_site_disorder_group
Ru1 Ru 0.43439(2) 0.55691(2) 0.25224(2) 0.03780(10) Uani 1 1 d . . . . .
N9 N 0.3247(3) 0.58246(19) 0.1494(2) 0.0422(7) Uani 1 1 d . . . . .
N10 N 0.3910(2) 0.64535(18) 0.3194(2) 0.0377(6) Uani 1 1 d . . . . .
N11 N 0.4217(2) 0.68681(19) 0.4078(2) 0.0392(6) Uani 1 1 d . . . . .
N12 N 0.3205(3) 0.74875(19) 0.3256(2) 0.0419(7) Uani 1 1 d . . . . .
N1 N 0.4840(3) 0.4861(2) 0.1719(2) 0.0429(7) Uani 1 1 d . . . . .
N2 N 0.5665(2) 0.65874(18) 0.2678(2) 0.0392(6) Uani 1 1 d . . . . .
N3 N 0.6212(3) 0.74977(19) 0.3174(2) 0.0414(6) Uani 1 1 d . . . . .
N4 N 0.7010(2) 0.7068(2) 0.2388(2) 0.0419(6) Uani 1 1 d . . . . .
N5 N 0.5215(2) 0.52128(18) 0.3584(2) 0.0386(6) Uani 1 1 d . . . . .
N6 N 0.3185(2) 0.44231(19) 0.2373(2) 0.0419(7) Uani 1 1 d . . . . .
N7 N 0.2127(2) 0.3915(2) 0.1739(2) 0.0456(7) Uani 1 1 d . . . . .
N8 N 0.2679(2) 0.32068(19) 0.2685(2) 0.0425(7) Uani 1 1 d . . . . .
C1 C 0.4373(3) 0.3958(2) 0.1246(3) 0.0475(9) Uani 1 1 d . . . . .
H1 H 0.378067 0.358971 0.129485 0.057 Uiso 1 1 calc R U . . .
C2 C 0.4725(4) 0.3548(3) 0.0692(3) 0.0523(9) Uani 1 1 d . . . . .
H2 H 0.439560 0.290589 0.038546 0.063 Uiso 1 1 calc R U . . .
C3 C 0.5550(4) 0.4073(3) 0.0587(3) 0.0555(10) Uani 1 1 d . . . . .
H3 H 0.578384 0.380195 0.019441 0.067 Uiso 1 1 calc R U . . .
C4 C 0.6040(3) 0.5001(3) 0.1058(3) 0.0495(9) Uani 1 1 d . . . . .
H4 H 0.660898 0.537716 0.098908 0.059 Uiso 1 1 calc R U . . .
C5 C 0.5689(3) 0.5375(2) 0.1634(3) 0.0434(8) Uani 1 1 d . . . . .
C6 C 0.6136(3) 0.6331(2) 0.2207(2) 0.0395(7) Uani 1 1 d . . . . .
C7 C 0.7018(3) 0.7773(2) 0.2988(3) 0.0421(8) Uani 1 1 d . . . . .
C8 C 0.7824(3) 0.8721(2) 0.3368(3) 0.0449(8) Uani 1 1 d . . . . .
C9 C 0.8911(4) 0.8913(3) 0.3593(3) 0.0606(11) Uani 1 1 d . . . . .
H9 H 0.916206 0.842964 0.351987 0.073 Uiso 1 1 calc R U . . .
C10 C 0.9635(4) 0.9813(3) 0.3926(4) 0.0732(14) Uani 1 1 d . . . . .
H10 H 1.037898 0.994432 0.407127 0.088 Uiso 1 1 calc R U . . .
C11 C 0.9281(4) 1.0516(3) 0.4048(4) 0.0703(13) Uani 1 1 d . . . . .
H11 H 0.978038 1.112976 0.427157 0.084 Uiso 1 1 calc R U . . .
C12 C 0.8210(4) 1.0333(3) 0.3849(4) 0.0621(11) Uani 1 1 d . . . . .
H12 H 0.797362 1.082077 0.395175 0.075 Uiso 1 1 calc R U . . .
C13 C 0.7466(4) 0.9429(3) 0.3493(3) 0.0509(9) Uani 1 1 d . . . . .
H13 H 0.671934 0.930018 0.333821 0.061 Uiso 1 1 calc R U . . .
C14 C 0.7695(3) 0.7097(3) 0.1966(3) 0.0445(8) Uani 1 1 d . . . . .
C15 C 0.8445(3) 0.6680(3) 0.2182(3) 0.0499(9) Uani 1 1 d . . . . .
H15 H 0.854805 0.642226 0.263645 0.060 Uiso 1 1 calc R U . . .
C16 C 0.9037(3) 0.6650(3) 0.1718(3) 0.0592(11) Uani 1 1 d . . . . .
H16 H 0.954534 0.636085 0.185203 0.071 Uiso 1 1 calc R U . . .
C17 C 0.8903(4) 0.7036(4) 0.1061(3) 0.0691(14) Uani 1 1 d . . . . .
C18 C 0.8179(4) 0.7468(4) 0.0880(3) 0.0700(14) Uani 1 1 d . . . . .
H18 H 0.809197 0.774252 0.043790 0.084 Uiso 1 1 calc R U . . .
C19 C 0.7565(3) 0.7510(3) 0.1341(3) 0.0556(10) Uani 1 1 d . . . . .
H19 H 0.707418 0.781574 0.122178 0.067 Uiso 1 1 calc R U . . .
C20 C 0.9544(5) 0.6980(6) 0.0555(4) 0.103(3) Uani 1 1 d . . . . .
H20A H 0.995765 0.659810 0.072731 0.154 Uiso 1 1 calc R U . . .
H20B H 1.005123 0.759452 0.069803 0.154 Uiso 1 1 calc R U . . .
H20C H 0.904075 0.671173 -0.008761 0.154 Uiso 1 1 calc R U . . .
C21 C 0.6278(3) 0.5674(2) 0.4181(3) 0.0438(8) Uani 1 1 d . . . . .
H21 H 0.667860 0.620852 0.413057 0.053 Uiso 1 1 calc R U . . .
C22 C 0.6800(3) 0.5392(2) 0.4861(3) 0.0438(8) Uani 1 1 d . . . . .
H22 H 0.755795 0.571997 0.526088 0.053 Uiso 1 1 calc R U . . .
C23 C 0.6226(3) 0.4634(2) 0.4963(3) 0.0433(8) Uani 1 1 d . . . . .
H23 H 0.657538 0.444805 0.544511 0.052 Uiso 1 1 calc R U . . .
C24 C 0.5134(3) 0.4149(2) 0.4352(3) 0.0430(8) Uani 1 1 d . . . . .
H24 H 0.472045 0.362334 0.440683 0.052 Uiso 1 1 calc R U . . .
C25 C 0.4650(3) 0.4442(2) 0.3659(3) 0.0402(7) Uani 1 1 d . . . . .
C26 C 0.3527(3) 0.4012(2) 0.2944(3) 0.0404(7) Uani 1 1 d . . . . .
C27 C 0.1834(3) 0.3183(2) 0.1937(3) 0.0451(8) Uani 1 1 d . . . . .
C28 C 0.0743(3) 0.2444(3) 0.1413(3) 0.0483(9) Uani 1 1 d . . . . .
C29 C 0.0590(4) 0.1536(3) 0.1098(3) 0.0604(11) Uani 1 1 d . . . . .
H29 H 0.120126 0.136284 0.126430 0.072 Uiso 1 1 calc R U . . .
C30 C -0.0457(4) 0.0878(3) 0.0538(4) 0.0665(12) Uani 1 1 d . . . . .
H30 H -0.055898 0.025490 0.032080 0.080 Uiso 1 1 calc R U . . .
C31 C -0.1345(4) 0.1123(3) 0.0297(3) 0.0603(11) Uani 1 1 d . . . . .
H31 H -0.205814 0.066967 -0.008993 0.072 Uiso 1 1 calc R U . . .
C32 C -0.1209(4) 0.2025(3) 0.0614(3) 0.0634(12) Uani 1 1 d . . . . .
H32 H -0.182557 0.219161 0.044704 0.076 Uiso 1 1 calc R U . . .
C33 C -0.0164(3) 0.2688(3) 0.1179(3) 0.0580(11) Uani 1 1 d . . . . .
H33 H -0.006715 0.330803 0.140509 0.070 Uiso 1 1 calc R U . . .
C34 C 0.2685(3) 0.2553(2) 0.3128(3) 0.0417(8) Uani 1 1 d . . . . .
C35 C 0.3331(3) 0.2056(2) 0.3118(3) 0.0430(8) Uani 1 1 d . . . . .
H35 H 0.371456 0.210700 0.278027 0.052 Uiso 1 1 calc R U . . .
C36 C 0.3411(3) 0.1482(2) 0.3608(3) 0.0458(8) Uani 1 1 d . . . . .
H36 H 0.384433 0.113152 0.359899 0.055 Uiso 1 1 calc R U . . .
C37 C 0.2865(3) 0.1415(2) 0.4112(3) 0.0471(9) Uani 1 1 d . . . . .
C38 C 0.2188(3) 0.1903(3) 0.4083(3) 0.0495(9) Uani 1 1 d . . . . .
H38 H 0.179073 0.184422 0.440849 0.059 Uiso 1 1 calc R U . . .
C39 C 0.2090(3) 0.2468(2) 0.3589(3) 0.0477(9) Uani 1 1 d . . . . .
H39 H 0.162260 0.279212 0.356623 0.057 Uiso 1 1 calc R U . . .
C40 C 0.3020(4) 0.0845(3) 0.4689(3) 0.0575(10) Uani 1 1 d . . . . .
H40A H 0.324406 0.037142 0.445442 0.086 Uiso 1 1 calc R U . . .
H40B H 0.233071 0.055705 0.469113 0.086 Uiso 1 1 calc R U . . .
H40C H 0.358558 0.123269 0.530009 0.086 Uiso 1 1 calc R U . . .
C41 C 0.2844(4) 0.5385(3) 0.0614(3) 0.0495(9) Uani 1 1 d . . . . .
H41 H 0.313527 0.496528 0.043121 0.059 Uiso 1 1 calc R U . . .
C42 C 0.2034(4) 0.5517(3) -0.0025(3) 0.0619(11) Uani 1 1 d . . . . .
H42 H 0.176660 0.519075 -0.063987 0.074 Uiso 1 1 calc R U . . .
C43 C 0.1613(5) 0.6120(3) 0.0224(3) 0.0727(15) Uani 1 1 d . . . . .
H43 H 0.104700 0.621894 -0.021234 0.087 Uiso 1 1 calc R U . . .
C44 C 0.2022(4) 0.6588(3) 0.1126(3) 0.0635(12) Uani 1 1 d . . . . .
H44 H 0.174464 0.701713 0.131524 0.076 Uiso 1 1 calc R U . . .
C45 C 0.2824(3) 0.6428(2) 0.1738(3) 0.0457(8) Uani 1 1 d . . . . .
C46 C 0.3299(3) 0.6816(2) 0.2706(3) 0.0423(8) Uani 1 1 d . . . . .
C47 C 0.3779(3) 0.7486(2) 0.4105(3) 0.0405(8) Uani 1 1 d . . . . .
C48 C 0.3890(3) 0.8084(2) 0.4921(3) 0.0423(8) Uani 1 1 d . . . . .
C49 C 0.4166(3) 0.9018(2) 0.5104(3) 0.0458(8) Uani 1 1 d . . . . .
H49 H 0.423806 0.927578 0.467797 0.055 Uiso 1 1 calc R U . . .
C50 C 0.4334(3) 0.9569(3) 0.5909(3) 0.0510(9) Uani 1 1 d . . . . .
H50 H 0.453601 1.020766 0.603584 0.061 Uiso 1 1 calc R U . . .
C51 C 0.4215(4) 0.9208(3) 0.6532(3) 0.0568(10) Uani 1 1 d . . . . .
H51 H 0.434451 0.959511 0.708778 0.068 Uiso 1 1 calc R U . . .
C52 C 0.3902(4) 0.8271(3) 0.6335(3) 0.0579(10) Uani 1 1 d . . . . .
H52 H 0.379554 0.801305 0.675170 0.069 Uiso 1 1 calc R U . . .
C53 C 0.3744(3) 0.7709(3) 0.5535(3) 0.0485(9) Uani 1 1 d . . . . .
H53 H 0.353733 0.707012 0.540665 0.058 Uiso 1 1 calc R U . . .
C54 C 0.2623(3) 0.8066(2) 0.2997(3) 0.0433(8) Uani 1 1 d . . . . .
C55 C 0.1753(3) 0.8030(2) 0.3159(3) 0.0478(9) Uani 1 1 d . . . . .
H55 H 0.154291 0.764513 0.345394 0.057 Uiso 1 1 calc R U . . .
C56 C 0.1190(3) 0.8576(3) 0.2875(3) 0.0542(10) Uani 1 1 d . . . . .
H56 H 0.059841 0.857362 0.299488 0.065 Uiso 1 1 calc R U . . .
C57 C 0.1463(4) 0.9121(3) 0.2426(3) 0.0540(10) Uani 1 1 d . . . . .
C58 C 0.2350(4) 0.9147(3) 0.2282(3) 0.0524(9) Uani 1 1 d . . . . .
H58 H 0.255406 0.952649 0.198075 0.063 Uiso 1 1 calc R U . . .
C59 C 0.2944(4) 0.8628(3) 0.2571(3) 0.0491(9) Uani 1 1 d . . . . .
H59 H 0.355926 0.865589 0.247876 0.059 Uiso 1 1 calc R U . . .
C60 C 0.0779(4) 0.9652(3) 0.2062(4) 0.0679(13) Uani 1 1 d . . . . .
H60A H 0.019820 0.927500 0.145289 0.102 Uiso 1 1 calc R U . . .
H60B H 0.124406 1.020940 0.205447 0.102 Uiso 1 1 calc R U . . .
H60C H 0.045292 0.981371 0.244277 0.102 Uiso 1 1 calc R U . . .
N80 N 0.8737(4) 0.6962(3) 0.4416(4) 0.0773(12) Uani 1 1 d . . . . .
C80 C 0.9472(5) 0.6806(3) 0.4793(4) 0.0699(13) Uani 1 1 d . . . . .
C81 C 1.0414(7) 0.6623(6) 0.5308(5) 0.111(2) Uani 1 1 d . . . . .
H81A H 1.081792 0.655408 0.497252 0.167 Uiso 1 1 calc R U . . .
H81B H 1.016945 0.605981 0.542131 0.167 Uiso 1 1 calc R U . . .
H81C H 1.089062 0.713234 0.587784 0.167 Uiso 1 1 calc R U . . .
N90 N 0.2980(6) 1.1625(5) 0.0870(5) 0.1077(19) Uani 1 1 d . . . . .
C90 C 0.3660(5) 1.1349(3) 0.0955(4) 0.0659(12) Uani 1 1 d . . . . .
C91 C 0.4542(6) 1.1082(4) 0.1111(5) 0.0877(17) Uani 1 1 d . . . . .
H91A H 0.439730 1.063685 0.055773 0.132 Uiso 1 1 calc R U . . .
H91B H 0.464343 1.080331 0.157094 0.132 Uiso 1 1 calc R U . . .
H91C H 0.520458 1.161646 0.131480 0.132 Uiso 1 1 calc R U . . .
P1 P 0.07258(9) 0.52038(9) 0.32025(9) 0.0650(3) Uani 1 1 d D . . . .
F11 F 0.1414(4) 0.4603(3) 0.3134(3) 0.1159(15) Uani 1 1 d D . . . .
F12 F 0.0053(4) 0.5821(4) 0.3265(3) 0.1246(16) Uani 1 1 d D . . . .
F13 F 0.1045(8) 0.5711(6) 0.2531(7) 0.115(2) Uani 0.6 1 d D . P A 1
F14 F 0.1750(5) 0.6018(4) 0.3971(6) 0.102(2) Uani 0.6 1 d D . P A 1
F15 F 0.0379(9) 0.4807(6) 0.3785(6) 0.128(3) Uani 0.6 1 d D . P A 1
F16 F -0.0300(6) 0.4528(6) 0.2271(5) 0.100(2) Uani 0.6 1 d D . P A 1
F17 F 0.0153(11) 0.4917(8) 0.2193(6) 0.097(4) Uani 0.4 1 d D . P A 2
F18 F 0.1654(10) 0.5927(9) 0.3294(11) 0.140(5) Uani 0.4 1 d D . P A 2
F19 F 0.1397(9) 0.5460(8) 0.4306(5) 0.092(3) Uani 0.4 1 d D . P A 2
F20 F -0.0135(13) 0.4268(11) 0.3120(13) 0.196(7) Uani 0.4 1 d D . P A 2
P2 P 0.45985(10) 0.83978(8) 0.09079(10) 0.0673(3) Uani 1 1 d D . . . .
F21 F 0.3676(4) 0.8644(5) 0.1011(3) 0.1439(19) Uani 1 1 d D . . . .
F22 F 0.5521(4) 0.8284(4) 0.0698(5) 0.182(3) Uani 1 1 d D . . . .
F23 F 0.3716(5) 0.7574(4) -0.0027(5) 0.108(2) Uani 0.6 1 d D . P B 1
F24 F 0.4800(11) 0.7623(6) 0.1232(5) 0.170(5) Uani 0.6 1 d D . P B 1
F25 F 0.5438(10) 0.9165(9) 0.1755(7) 0.212(8) Uani 0.6 1 d D . P B 1
F26 F 0.4406(6) 0.9057(4) 0.0299(5) 0.0970(18) Uani 0.6 1 d D . P B 1
F27 F 0.3657(8) 0.7415(7) 0.0576(9) 0.123(4) Uani 0.4 1 d D . P B 2
F28 F 0.4804(8) 0.8241(10) 0.1832(8) 0.139(5) Uani 0.4 1 d D . P B 2
F29 F 0.5465(8) 0.9381(7) 0.1481(9) 0.095(4) Uani 0.4 1 d D . P B 2
F30 F 0.4349(13) 0.8252(12) -0.0033(8) 0.157(5) Uiso 0.4 1 d D . P B 2

loop_
_atom_site_aniso_label
_atom_site_aniso_U_11
_atom_site_aniso_U_22
_atom_site_aniso_U_33
_atom_site_aniso_U_23
_atom_site_aniso_U_13
_atom_site_aniso_U_12
Ru1 0.04137(16) 0.02725(14) 0.04652(17) 0.01553(11) 0.02080(12) 0.01361(11)
N9 0.0473(17) 0.0289(13) 0.0453(16) 0.0138(12) 0.0164(14) 0.0151(12)
N10 0.0394(15) 0.0306(13) 0.0457(16) 0.0167(12) 0.0203(13) 0.0142(11)
N11 0.0392(15) 0.0325(13) 0.0463(16) 0.0152(12) 0.0199(13) 0.0136(11)
N12 0.0444(16) 0.0328(14) 0.0484(17) 0.0153(12) 0.0194(14) 0.0178(12)
N1 0.0463(16) 0.0349(14) 0.0469(17) 0.0169(13) 0.0186(14) 0.0179(13)
N2 0.0424(15) 0.0266(13) 0.0483(16) 0.0134(12) 0.0223(13) 0.0115(11)
N3 0.0469(16) 0.0275(13) 0.0477(17) 0.0134(12) 0.0223(14) 0.0113(12)
N4 0.0416(16) 0.0366(14) 0.0481(17) 0.0141(13) 0.0223(14) 0.0150(12)
N5 0.0397(15) 0.0286(13) 0.0485(16) 0.0173(12) 0.0192(13) 0.0143(11)
N6 0.0397(15) 0.0284(13) 0.0527(17) 0.0157(12) 0.0178(14) 0.0110(12)
N7 0.0367(15) 0.0321(14) 0.0554(18) 0.0156(13) 0.0130(14) 0.0083(12)
N8 0.0387(15) 0.0315(14) 0.0542(18) 0.0212(13) 0.0170(14) 0.0121(12)
C1 0.051(2) 0.0329(17) 0.053(2) 0.0109(16) 0.0216(18) 0.0163(15)
C2 0.058(2) 0.0350(18) 0.054(2) 0.0076(16) 0.0216(19) 0.0172(17)
C3 0.060(2) 0.046(2) 0.056(2) 0.0081(18) 0.028(2) 0.0211(19)
C4 0.050(2) 0.0416(19) 0.053(2) 0.0093(17) 0.0255(18) 0.0163(16)
C5 0.0445(19) 0.0357(17) 0.048(2) 0.0142(15) 0.0188(16) 0.0169(15)
C6 0.0408(18) 0.0361(17) 0.0442(18) 0.0157(14) 0.0206(15) 0.0166(14)
C7 0.0448(19) 0.0322(16) 0.0465(19) 0.0139(14) 0.0198(16) 0.0131(14)
C8 0.0452(19) 0.0338(17) 0.051(2) 0.0119(15) 0.0230(17) 0.0100(15)
C9 0.049(2) 0.042(2) 0.072(3) 0.0043(19) 0.025(2) 0.0096(18)
C10 0.048(2) 0.053(3) 0.092(4) 0.001(2) 0.030(2) 0.004(2)
C11 0.063(3) 0.039(2) 0.088(4) 0.008(2) 0.035(3) 0.0022(19)
C12 0.063(3) 0.0359(19) 0.084(3) 0.020(2) 0.035(2) 0.0143(18)
C13 0.051(2) 0.0372(18) 0.063(2) 0.0182(17) 0.028(2) 0.0133(16)
C14 0.0417(19) 0.0414(18) 0.047(2) 0.0104(16) 0.0221(16) 0.0123(15)
C15 0.044(2) 0.0433(19) 0.052(2) 0.0072(17) 0.0206(18) 0.0138(16)
C16 0.039(2) 0.061(2) 0.055(2) -0.004(2) 0.0176(18) 0.0111(18)
C17 0.041(2) 0.089(3) 0.048(2) -0.001(2) 0.0201(19) 0.004(2)
C18 0.050(2) 0.095(4) 0.044(2) 0.020(2) 0.019(2) 0.006(2)
C19 0.046(2) 0.063(3) 0.052(2) 0.023(2) 0.0211(19) 0.0151(19)
C20 0.058(3) 0.158(7) 0.053(3) -0.002(3) 0.031(2) 0.008(4)
C21 0.0425(19) 0.0325(16) 0.057(2) 0.0174(15) 0.0247(17) 0.0130(14)
C22 0.0422(19) 0.0353(17) 0.049(2) 0.0135(15) 0.0189(16) 0.0122(14)
C23 0.0463(19) 0.0365(17) 0.050(2) 0.0205(15) 0.0216(17) 0.0180(15)
C24 0.0432(19) 0.0354(17) 0.054(2) 0.0212(16) 0.0223(17) 0.0165(15)
C25 0.0384(17) 0.0297(15) 0.052(2) 0.0154(14) 0.0205(16) 0.0134(13)
C26 0.0386(17) 0.0299(15) 0.050(2) 0.0168(14) 0.0177(16) 0.0129(13)
C27 0.0398(19) 0.0368(18) 0.056(2) 0.0224(16) 0.0175(17) 0.0141(15)
C28 0.0401(19) 0.0393(18) 0.055(2) 0.0214(17) 0.0136(17) 0.0097(15)
C29 0.054(2) 0.041(2) 0.070(3) 0.022(2) 0.014(2) 0.0156(18)
C30 0.059(3) 0.040(2) 0.075(3) 0.018(2) 0.016(2) 0.0089(19)
C31 0.050(2) 0.049(2) 0.060(3) 0.021(2) 0.013(2) 0.0054(18)
C32 0.041(2) 0.057(2) 0.077(3) 0.028(2) 0.016(2) 0.0134(19)
C33 0.043(2) 0.046(2) 0.075(3) 0.025(2) 0.018(2) 0.0145(17)
C34 0.0380(17) 0.0298(15) 0.048(2) 0.0165(14) 0.0129(15) 0.0091(13)
C35 0.0385(18) 0.0360(17) 0.052(2) 0.0177(15) 0.0179(16) 0.0138(14)
C36 0.046(2) 0.0317(16) 0.053(2) 0.0156(15) 0.0182(17) 0.0133(15)
C37 0.047(2) 0.0305(16) 0.050(2) 0.0133(15) 0.0150(17) 0.0072(14)
C38 0.055(2) 0.0383(18) 0.052(2) 0.0154(16) 0.0277(19) 0.0099(16)
C39 0.0418(19) 0.0361(17) 0.062(2) 0.0156(17) 0.0226(18) 0.0146(15)
C40 0.065(3) 0.042(2) 0.059(2) 0.0231(19) 0.025(2) 0.0145(19)
C41 0.065(2) 0.0365(18) 0.048(2) 0.0165(16) 0.0257(19) 0.0209(17)
C42 0.077(3) 0.046(2) 0.047(2) 0.0136(18) 0.016(2) 0.024(2)
C43 0.090(4) 0.054(3) 0.051(2) 0.011(2) 0.007(2) 0.041(3)
C44 0.078(3) 0.052(2) 0.053(2) 0.0148(19) 0.017(2) 0.040(2)
C45 0.053(2) 0.0313(16) 0.049(2) 0.0152(15) 0.0195(17) 0.0169(15)
C46 0.0428(19) 0.0328(16) 0.047(2) 0.0150(15) 0.0180(16) 0.0125(14)
C47 0.0425(18) 0.0284(15) 0.052(2) 0.0152(14) 0.0227(16) 0.0138(13)
C48 0.0413(18) 0.0370(17) 0.048(2) 0.0155(15) 0.0194(16) 0.0167(14)
C49 0.049(2) 0.0368(17) 0.050(2) 0.0155(16) 0.0209(17) 0.0178(15)
C50 0.056(2) 0.0385(18) 0.055(2) 0.0144(17) 0.0223(19) 0.0212(17)
C51 0.066(3) 0.055(2) 0.049(2) 0.0137(19) 0.024(2) 0.031(2)
C52 0.070(3) 0.056(2) 0.059(2) 0.026(2) 0.036(2) 0.028(2)
C53 0.054(2) 0.0418(19) 0.055(2) 0.0205(17) 0.0274(19) 0.0208(17)
C54 0.0450(19) 0.0329(16) 0.0445(19) 0.0105(14) 0.0154(16) 0.0157(14)
C55 0.045(2) 0.0365(17) 0.053(2) 0.0115(16) 0.0176(17) 0.0139(15)
C56 0.047(2) 0.0399(19) 0.063(3) 0.0100(18) 0.0174(19) 0.0175(16)
C57 0.055(2) 0.0344(18) 0.052(2) 0.0084(16) 0.0088(19) 0.0179(17)
C58 0.063(2) 0.0358(18) 0.049(2) 0.0132(16) 0.0184(19) 0.0180(17)
C59 0.059(2) 0.0367(18) 0.050(2) 0.0145(16) 0.0236(19) 0.0203(17)
C60 0.065(3) 0.046(2) 0.074(3) 0.017(2) 0.012(2) 0.028(2)
N80 0.073(3) 0.067(3) 0.098(3) 0.026(2) 0.049(3) 0.025(2)
C80 0.082(4) 0.047(2) 0.075(3) 0.021(2) 0.035(3) 0.020(2)
C81 0.134(7) 0.125(6) 0.098(5) 0.047(5) 0.052(5) 0.080(6)
N90 0.112(5) 0.110(5) 0.133(5) 0.058(4) 0.069(4) 0.059(4)
C90 0.077(3) 0.049(2) 0.069(3) 0.025(2) 0.033(3) 0.018(2)
C91 0.098(4) 0.078(4) 0.091(4) 0.036(3) 0.042(4) 0.038(3)
P1 0.0449(6) 0.0610(7) 0.0781(8) 0.0186(6) 0.0249(6) 0.0153(5)
F11 0.119(3) 0.114(3) 0.086(2) 0.005(2) 0.016(2) 0.077(3)
F12 0.133(3) 0.185(5) 0.103(3) 0.054(3) 0.063(3) 0.115(4)
F13 0.134(6) 0.116(6) 0.153(7) 0.072(5) 0.103(6) 0.058(5)
F14 0.061(3) 0.074(4) 0.122(5) -0.002(4) 0.019(3) 0.020(3)
F15 0.191(9) 0.093(5) 0.122(6) 0.060(4) 0.099(6) 0.030(5)
F16 0.078(4) 0.106(6) 0.083(4) 0.011(4) 0.016(3) 0.037(4)
F17 0.125(10) 0.084(7) 0.067(4) 0.031(5) 0.019(6) 0.055(7)
F18 0.110(8) 0.115(8) 0.124(9) 0.041(8) 0.037(8) -0.030(6)
F19 0.100(6) 0.130(8) 0.063(4) 0.034(5) 0.029(4) 0.084(6)
F20 0.161(12) 0.165(12) 0.207(15) 0.106(12) 0.071(12) -0.023(9)
P2 0.0545(6) 0.0524(6) 0.0778(8) 0.0055(6) 0.0275(6) 0.0150(5)
F21 0.092(3) 0.226(6) 0.115(3) 0.042(4) 0.047(3) 0.082(3)
F22 0.105(3) 0.142(4) 0.237(7) -0.035(4) 0.071(4) 0.054(3)
F23 0.090(4) 0.053(3) 0.113(5) 0.001(3) -0.005(4) 0.033(3)
F24 0.289(13) 0.105(5) 0.070(4) 0.042(4) 0.025(6) 0.096(7)
F25 0.170(10) 0.194(11) 0.098(6) -0.087(7) -0.058(6) 0.116(9)
F26 0.126(5) 0.076(3) 0.134(5) 0.059(3) 0.077(4) 0.061(3)
F27 0.089(7) 0.084(6) 0.123(8) 0.035(6) 0.003(6) 0.000(5)
F28 0.069(5) 0.164(11) 0.142(8) 0.114(8) 0.004(6) 0.008(6)
F29 0.051(5) 0.057(4) 0.125(10) -0.001(5) 0.021(6) 0.002(4)

loop_
_atom_type_symbol
_atom_type_description
_atom_type_scat_dispersion_real
_atom_type_scat_dispersion_imag
_atom_type_scat_source
C C 0.0181 0.0091 'International Tables Vol C Tables 4.2.6.8 and 6.1.1.4'
H H 0.0000 0.0000 'International Tables Vol C Tables 4.2.6.8 and 6.1.1.4'
F F 0.0727 0.0534 'International Tables Vol C Tables 4.2.6.8 and 6.1.1.4'
N N 0.0311 0.0180 'International Tables Vol C Tables 4.2.6.8 and 6.1.1.4'
P P 0.2955 0.4335 'International Tables Vol C Tables 4.2.6.8 and 6.1.1.4'
Ru Ru 0.0552 3.2960 'International Tables Vol C Tables 4.2.6.8 and 6.1.1.4'

loop_
_geom_angle_atom_site_label_1
_geom_angle_atom_site_label_2
_geom_angle_atom_site_label_3
_geom_angle
_geom_angle_site_symmetry_1
_geom_angle_site_symmetry_3
_geom_angle_publ_flag
N9 Ru1 N5 170.19(12) . . ?
N10 Ru1 N9 78.01(12) . . ?
N10 Ru1 N1 168.46(11) . . ?
N10 Ru1 N2 93.21(11) . . ?
N10 Ru1 N5 97.61(12) . . ?
N1 Ru1 N9 94.44(12) . . ?
N1 Ru1 N5 91.15(12) . . ?
N2 Ru1 N9 93.06(12) . . ?
N2 Ru1 N1 78.35(12) . . ?
N2 Ru1 N5 95.96(12) . . ?
N6 Ru1 N9 93.66(12) . . ?
N6 Ru1 N10 95.19(12) . . ?
N6 Ru1 N1 93.99(12) . . ?
N6 Ru1 N2 170.18(12) . . ?
N6 Ru1 N5 77.89(12) . . ?
C41 N9 Ru1 125.9(3) . . ?
C41 N9 C45 117.4(3) . . ?
C45 N9 Ru1 116.3(3) . . ?
N11 N10 Ru1 134.7(2) . . ?
C46 N10 Ru1 115.0(2) . . ?
C46 N10 N11 109.6(3) . . ?
C47 N11 N10 105.9(3) . . ?
C46 N12 C47 105.1(3) . . ?
C46 N12 C54 126.9(3) . . ?
C47 N12 C54 128.0(3) . . ?
C1 N1 Ru1 126.3(3) . . ?
C1 N1 C5 117.6(3) . . ?
C5 N1 Ru1 116.1(2) . . ?
N3 N2 Ru1 135.3(2) . . ?
C6 N2 Ru1 115.0(2) . . ?
C6 N2 N3 109.7(3) . . ?
C7 N3 N2 105.6(3) . . ?
C6 N4 C7 104.9(3) . . ?
C6 N4 C14 126.4(3) . . ?
C7 N4 C14 128.5(3) . . ?
C21 N5 Ru1 125.1(2) . . ?
C21 N5 C25 118.6(3) . . ?
C25 N5 Ru1 116.3(2) . . ?
N7 N6 Ru1 133.3(2) . . ?
C26 N6 Ru1 115.6(2) . . ?
C26 N6 N7 110.6(3) . . ?
C27 N7 N6 105.6(3) . . ?
C26 N8 C27 105.2(3) . . ?
C26 N8 C34 126.4(3) . . ?
C27 N8 C34 128.3(3) . . ?
N1 C1 H1 118.8 . . ?
N1 C1 C2 122.5(4) . . ?
C2 C1 H1 118.8 . . ?
C1 C2 H2 120.3 . . ?
C3 C2 C1 119.5(4) . . ?
C3 C2 H2 120.3 . . ?
C2 C3 H3 120.3 . . ?
C2 C3 C4 119.4(4) . . ?
C4 C3 H3 120.3 . . ?
C3 C4 H4 120.5 . . ?
C3 C4 C5 118.9(4) . . ?
C5 C4 H4 120.5 . . ?
N1 C5 C4 122.0(3) . . ?
N1 C5 C6 111.5(3) . . ?
C4 C5 C6 126.4(4) . . ?
N2 C6 N4 108.6(3) . . ?
N2 C6 C5 118.9(3) . . ?
N4 C6 C5 132.5(3) . . ?
N3 C7 N4 111.2(3) . . ?
N3 C7 C8 124.6(3) . . ?
N4 C7 C8 124.2(3) . . ?
C9 C8 C7 121.7(4) . . ?
C9 C8 C13 119.9(4) . . ?
C13 C8 C7 118.4(4) . . ?
C8 C9 H9 120.1 . . ?
C8 C9 C10 119.8(4) . . ?
C10 C9 H9 120.1 . . ?
C9 C10 H10 119.8 . . ?
C11 C10 C9 120.5(5) . . ?
C11 C10 H10 119.8 . . ?
C10 C11 H11 119.9 . . ?
C12 C11 C10 120.2(4) . . ?
C12 C11 H11 119.9 . . ?
C11 C12 H12 120.0 . . ?
C11 C12 C13 120.0(4) . . ?
C13 C12 H12 120.0 . . ?
C8 C13 C12 119.6(4) . . ?
C8 C13 H13 120.2 . . ?
C12 C13 H13 120.2 . . ?
C15 C14 N4 119.1(4) . . ?
C19 C14 N4 119.0(4) . . ?
C19 C14 C15 121.9(4) . . ?
C14 C15 H15 120.8 . . ?
C16 C15 C14 118.4(4) . . ?
C16 C15 H15 120.8 . . ?
C15 C16 H16 119.4 . . ?
C15 C16 C17 121.2(5) . . ?
C17 C16 H16 119.4 . . ?
C16 C17 C20 120.2(6) . . ?
C18 C17 C16 119.1(4) . . ?
C18 C17 C20 120.7(6) . . ?
C17 C18 H18 119.6 . . ?
C17 C18 C19 120.9(5) . . ?
C19 C18 H18 119.6 . . ?
C14 C19 C18 118.4(5) . . ?
C14 C19 H19 120.8 . . ?
C18 C19 H19 120.8 . . ?
C17 C20 H20A 109.5 . . ?
C17 C20 H20B 109.5 . . ?
C17 C20 H20C 109.5 . . ?
H20A C20 H20B 109.5 . . ?
H20A C20 H20C 109.5 . . ?
H20B C20 H20C 109.5 . . ?
N5 C21 H21 119.1 . . ?
N5 C21 C22 121.8(3) . . ?
C22 C21 H21 119.1 . . ?
C21 C22 H22 120.0 . . ?
C21 C22 C23 120.1(4) . . ?
C23 C22 H22 120.0 . . ?
C22 C23 H23 120.6 . . ?
C22 C23 C24 118.8(4) . . ?
C24 C23 H23 120.6 . . ?
C23 C24 H24 120.5 . . ?
C23 C24 C25 119.0(3) . . ?
C25 C24 H24 120.5 . . ?
N5 C25 C24 121.6(3) . . ?
N5 C25 C26 111.4(3) . . ?
C24 C25 C26 127.0(3) . . ?
N6 C26 N8 107.6(3) . . ?
N6 C26 C25 118.6(3) . . ?
N8 C26 C25 133.7(3) . . ?
N7 C27 N8 110.9(3) . . ?
N7 C27 C28 123.6(3) . . ?
N8 C27 C28 125.5(3) . . ?
C29 C28 C27 122.7(4) . . ?
C29 C28 C33 119.4(4) . . ?
C33 C28 C27 117.7(4) . . ?
C28 C29 H29 119.9 . . ?
C28 C29 C30 120.1(4) . . ?
C30 C29 H29 119.9 . . ?
C29 C30 H30 119.9 . . ?
C31 C30 C29 120.2(4) . . ?
C31 C30 H30 119.9 . . ?
C30 C31 H31 119.8 . . ?
C30 C31 C32 120.4(4) . . ?
C32 C31 H31 119.8 . . ?
C31 C32 H32 120.2 . . ?
C31 C32 C33 119.7(4) . . ?
C33 C32 H32 120.2 . . ?
C28 C33 H33 119.9 . . ?
C32 C33 C28 120.1(4) . . ?
C32 C33 H33 119.9 . . ?
C35 C34 N8 118.9(3) . . ?
C39 C34 N8 119.4(3) . . ?
C39 C34 C35 121.7(3) . . ?
C34 C35 H35 120.5 . . ?
C34 C35 C36 118.9(4) . . ?
C36 C35 H35 120.5 . . ?
C35 C36 H36 119.6 . . ?
C35 C36 C37 120.8(4) . . ?
C37 C36 H36 119.6 . . ?
C36 C37 C38 118.8(4) . . ?
C36 C37 C40 120.3(4) . . ?
C38 C37 C40 120.9(4) . . ?
C37 C38 H38 119.5 . . ?
C39 C38 C37 121.1(4) . . ?
C39 C38 H38 119.5 . . ?
C34 C39 H39 120.7 . . ?
C38 C39 C34 118.6(4) . . ?
C38 C39 H39 120.7 . . ?
C37 C40 H40A 109.5 . . ?
C37 C40 H40B 109.5 . . ?
C37 C40 H40C 109.5 . . ?
H40A C40 H40B 109.5 . . ?
H40A C40 H40C 109.5 . . ?
H40B C40 H40C 109.5 . . ?
N9 C41 H41 118.6 . . ?
N9 C41 C42 122.7(4) . . ?
C42 C41 H41 118.6 . . ?
C41 C42 H42 120.3 . . ?
C43 C42 C41 119.4(4) . . ?
C43 C42 H42 120.3 . . ?
C42 C43 H43 120.5 . . ?
C42 C43 C44 118.9(4) . . ?
C44 C43 H43 120.5 . . ?
C43 C44 H44 120.3 . . ?
C45 C44 C43 119.4(4) . . ?
C45 C44 H44 120.3 . . ?
N9 C45 C46 111.2(3) . . ?
C44 C45 N9 122.1(4) . . ?
C44 C45 C46 126.6(4) . . ?
N10 C46 N12 108.8(3) . . ?
N10 C46 C45 118.4(3) . . ?
N12 C46 C45 132.7(3) . . ?
N11 C47 N12 110.5(3) . . ?
N11 C47 C48 124.4(3) . . ?
N12 C47 C48 125.1(3) . . ?
C49 C48 C47 121.5(3) . . ?
C53 C48 C47 118.8(3) . . ?
C53 C48 C49 119.7(4) . . ?
C48 C49 H49 120.1 . . ?
C50 C49 C48 119.7(4) . . ?
C50 C49 H49 120.1 . . ?
C49 C50 H50 119.4 . . ?
C49 C50 C51 121.2(4) . . ?
C51 C50 H50 119.4 . . ?
C50 C51 H51 120.5 . . ?
C50 C51 C52 119.1(4) . . ?
C52 C51 H51 120.5 . . ?
C51 C52 H52 119.8 . . ?
C53 C52 C51 120.4(4) . . ?
C53 C52 H52 119.8 . . ?
C48 C53 H53 120.1 . . ?
C52 C53 C48 119.9(4) . . ?
C52 C53 H53 120.1 . . ?
C55 C54 N12 119.4(3) . . ?
C55 C54 C59 121.8(4) . . ?
C59 C54 N12 118.8(3) . . ?
C54 C55 H55 121.1 . . ?
C54 C55 C56 117.8(4) . . ?
C56 C55 H55 121.1 . . ?
C55 C56 H56 119.0 . . ?
C57 C56 C55 122.0(4) . . ?
C57 C56 H56 119.0 . . ?
C56 C57 C58 118.6(4) . . ?
C56 C57 C60 120.7(4) . . ?
C58 C57 C60 120.6(4) . . ?
C57 C58 H58 119.5 . . ?
C59 C58 C57 121.1(4) . . ?
C59 C58 H58 119.5 . . ?
C54 C59 H59 120.7 . . ?
C58 C59 C54 118.7(4) . . ?
C58 C59 H59 120.7 . . ?
C57 C60 H60A 109.5 . . ?
C57 C60 H60B 109.5 . . ?
C57 C60 H60C 109.5 . . ?
H60A C60 H60B 109.5 . . ?
H60A C60 H60C 109.5 . . ?
H60B C60 H60C 109.5 . . ?
N80 C80 C81 177.8(7) . . ?
C80 C81 H81A 109.5 . . ?
C80 C81 H81B 109.5 . . ?
C80 C81 H81C 109.5 . . ?
H81A C81 H81B 109.5 . . ?
H81A C81 H81C 109.5 . . ?
H81B C81 H81C 109.5 . . ?
N90 C90 C91 175.4(7) . . ?
C90 C91 H91A 109.5 . . ?
C90 C91 H91B 109.5 . . ?
C90 C91 H91C 109.5 . . ?
H91A C91 H91B 109.5 . . ?
H91A C91 H91C 109.5 . . ?
H91B C91 H91C 109.5 . . ?
F11 P1 F12 178.7(3) . . ?
F11 P1 F13 91.1(3) . . ?
F11 P1 F16 92.2(4) . . ?
F11 P1 F19 86.2(3) . . ?
F11 P1 F20 83.8(8) . . ?
F12 P1 F13 87.7(3) . . ?
F12 P1 F16 88.1(4) . . ?
F12 P1 F19 94.2(3) . . ?
F12 P1 F20 97.5(8) . . ?
F14 P1 F11 92.2(3) . . ?
F14 P1 F12 87.2(3) . . ?
F14 P1 F13 84.5(5) . . ?
F14 P1 F16 165.6(5) . . ?
F15 P1 F11 94.1(4) . . ?
F15 P1 F12 87.1(4) . . ?
F15 P1 F13 174.7(5) . . ?
F15 P1 F14 95.9(6) . . ?
F15 P1 F16 97.4(5) . . ?
F16 P1 F13 81.7(5) . . ?
F17 P1 F11 89.5(5) . . ?
F17 P1 F12 90.1(5) . . ?
F17 P1 F19 175.6(5) . . ?
F17 P1 F20 89.3(8) . . ?
F18 P1 F11 83.6(7) . . ?
F18 P1 F12 95.2(7) . . ?
F18 P1 F17 92.5(8) . . ?
F18 P1 F19 87.8(7) . . ?
F18 P1 F20 167.2(10) . . ?
F20 P1 F19 89.4(8) . . ?
F21 P2 F22 168.4(4) . . ?
F21 P2 F23 90.8(4) . . ?
F21 P2 F26 78.1(3) . . ?
F21 P2 F27 77.2(5) . . ?
F21 P2 F28 81.7(6) . . ?
F21 P2 F29 93.1(5) . . ?
F22 P2 F23 88.8(4) . . ?
F22 P2 F26 90.3(4) . . ?
F22 P2 F27 109.8(6) . . ?
F22 P2 F28 108.5(6) . . ?
F22 P2 F29 82.2(5) . . ?
F23 P2 F26 84.2(4) . . ?
F24 P2 F21 114.5(6) . . ?
F24 P2 F22 76.9(6) . . ?
F24 P2 F23 83.7(4) . . ?
F24 P2 F26 162.6(5) . . ?
F25 P2 F21 90.8(6) . . ?
F25 P2 F22 89.4(6) . . ?
F25 P2 F23 177.9(8) . . ?
F25 P2 F24 96.8(7) . . ?
F25 P2 F26 94.8(7) . . ?
F28 P2 F27 78.0(6) . . ?
F29 P2 F27 162.9(8) . . ?
F29 P2 F28 86.8(7) . . ?
F30 P2 F21 106.0(6) . . ?
F30 P2 F22 65.8(6) . . ?
F30 P2 F27 88.8(8) . . ?
F30 P2 F28 163.0(9) . . ?
F30 P2 F29 107.5(8) . . ?
P2 F22 F30 55.0(5) . . ?
P2 F30 F22 59.2(5) . . ?

loop_
_geom_bond_atom_site_label_1
_geom_bond_atom_site_label_2
_geom_bond_distance
_geom_bond_site_symmetry_2
_geom_bond_publ_flag
Ru1 N9 2.076(3) . ?
Ru1 N10 2.034(3) . ?
Ru1 N1 2.075(3) . ?
Ru1 N2 2.044(3) . ?
Ru1 N5 2.083(3) . ?
Ru1 N6 2.034(3) . ?
N9 C41 1.347(5) . ?
N9 C45 1.359(5) . ?
N10 N11 1.373(4) . ?
N10 C46 1.319(5) . ?
N11 C47 1.319(4) . ?
N12 C46 1.362(5) . ?
N12 C47 1.382(5) . ?
N12 C54 1.442(5) . ?
N1 C1 1.348(5) . ?
N1 C5 1.365(5) . ?
N2 N3 1.366(4) . ?
N2 C6 1.319(5) . ?
N3 C7 1.315(5) . ?
N4 C6 1.362(5) . ?
N4 C7 1.369(5) . ?
N4 C14 1.437(5) . ?
N5 C21 1.344(5) . ?
N5 C25 1.364(4) . ?
N6 N7 1.364(4) . ?
N6 C26 1.320(5) . ?
N7 C27 1.315(5) . ?
N8 C26 1.373(4) . ?
N8 C27 1.375(5) . ?
N8 C34 1.436(4) . ?
C1 H1 0.9500 . ?
C1 C2 1.381(6) . ?
C2 H2 0.9500 . ?
C2 C3 1.368(6) . ?
C3 H3 0.9500 . ?
C3 C4 1.380(6) . ?
C4 H4 0.9500 . ?
C4 C5 1.387(5) . ?
C5 C6 1.460(5) . ?
C7 C8 1.478(5) . ?
C8 C9 1.382(6) . ?
C8 C13 1.386(6) . ?
C9 H9 0.9500 . ?
C9 C10 1.388(6) . ?
C10 H10 0.9500 . ?
C10 C11 1.374(7) . ?
C11 H11 0.9500 . ?
C11 C12 1.372(7) . ?
C12 H12 0.9500 . ?
C12 C13 1.399(6) . ?
C13 H13 0.9500 . ?
C14 C15 1.392(6) . ?
C14 C19 1.370(6) . ?
C15 H15 0.9500 . ?
C15 C16 1.385(6) . ?
C16 H16 0.9500 . ?
C16 C17 1.388(8) . ?
C17 C18 1.377(8) . ?
C17 C20 1.507(7) . ?
C18 H18 0.9500 . ?
C18 C19 1.409(7) . ?
C19 H19 0.9500 . ?
C20 H20A 0.9800 . ?
C20 H20B 0.9800 . ?
C20 H20C 0.9800 . ?
C21 H21 0.9500 . ?
C21 C22 1.373(6) . ?
C22 H22 0.9500 . ?
C22 C23 1.379(5) . ?
C23 H23 0.9500 . ?
C23 C24 1.383(5) . ?
C24 H24 0.9500 . ?
C24 C25 1.387(5) . ?
C25 C26 1.455(5) . ?
C27 C28 1.471(5) . ?
C28 C29 1.383(6) . ?
C28 C33 1.396(6) . ?
C29 H29 0.9500 . ?
C29 C30 1.389(6) . ?
C30 H30 0.9500 . ?
C30 C31 1.373(7) . ?
C31 H31 0.9500 . ?
C31 C32 1.381(7) . ?
C32 H32 0.9500 . ?
C32 C33 1.391(6) . ?
C33 H33 0.9500 . ?
C34 C35 1.384(5) . ?
C34 C39 1.383(6) . ?
C35 H35 0.9500 . ?
C35 C36 1.386(5) . ?
C36 H36 0.9500 . ?
C36 C37 1.388(6) . ?
C37 C38 1.399(6) . ?
C37 C40 1.496(6) . ?
C38 H38 0.9500 . ?
C38 C39 1.380(6) . ?
C39 H39 0.9500 . ?
C40 H40A 0.9800 . ?
C40 H40B 0.9800 . ?
C40 H40C 0.9800 . ?
C41 H41 0.9500 . ?
C41 C42 1.364(6) . ?
C42 H42 0.9500 . ?
C42 C43 1.359(7) . ?
C43 H43 0.9500 . ?
C43 C44 1.387(7) . ?
C44 H44 0.9500 . ?
C44 C45 1.358(6) . ?
C45 C46 1.458(5) . ?
C47 C48 1.462(5) . ?
C48 C49 1.392(5) . ?
C48 C53 1.392(6) . ?
C49 H49 0.9500 . ?
C49 C50 1.380(6) . ?
C50 H50 0.9500 . ?
C50 C51 1.381(6) . ?
C51 H51 0.9500 . ?
C51 C52 1.391(6) . ?
C52 H52 0.9500 . ?
C52 C53 1.387(6) . ?
C53 H53 0.9500 . ?
C54 C55 1.376(6) . ?
C54 C59 1.388(6) . ?
C55 H55 0.9500 . ?
C55 C56 1.391(6) . ?
C56 H56 0.9500 . ?
C56 C57 1.377(7) . ?
C57 C58 1.384(7) . ?
C57 C60 1.516(6) . ?
C58 H58 0.9500 . ?
C58 C59 1.382(6) . ?
C59 H59 0.9500 . ?
C60 H60A 0.9800 . ?
C60 H60B 0.9800 . ?
C60 H60C 0.9800 . ?
N80 C80 1.131(7) . ?
C80 C81 1.450(9) . ?
C81 H81A 0.9800 . ?
C81 H81B 0.9800 . ?
C81 H81C 0.9800 . ?
N90 C90 1.151(8) . ?
C90 C91 1.392(8) . ?
C91 H91A 0.9800 . ?
C91 H91B 0.9800 . ?
C91 H91C 0.9800 . ?
P1 F11 1.579(4) . ?
P1 F12 1.579(4) . ?
P1 F13 1.696(7) . ?
P1 F14 1.548(6) . ?
P1 F15 1.480(6) . ?
P1 F16 1.593(7) . ?
P1 F17 1.516(10) . ?
P1 F18 1.455(9) . ?
P1 F19 1.670(7) . ?
P1 F20 1.627(11) . ?
P2 F21 1.543(5) . ?
P2 F22 1.551(5) . ?
P2 F23 1.618(6) . ?
P2 F24 1.532(7) . ?
P2 F25 1.491(8) . ?
P2 F26 1.658(6) . ?
P2 F27 1.606(9) . ?
P2 F28 1.605(9) . ?
P2 F29 1.552(8) . ?
P2 F30 1.480(12) . ?
F22 F30 1.647(15) . ?

loop_
_geom_torsion_atom_site_label_1
_geom_torsion_atom_site_label_2
_geom_torsion_atom_site_label_3
_geom_torsion_atom_site_label_4
_geom_torsion
_geom_torsion_site_symmetry_1
_geom_torsion_site_symmetry_2
_geom_torsion_site_symmetry_3
_geom_torsion_site_symmetry_4
_geom_torsion_publ_flag
Ru1 N9 C41 C42 172.5(3) . . . . ?
Ru1 N9 C45 C44 -173.6(4) . . . . ?
Ru1 N9 C45 C46 3.4(4) . . . . ?
Ru1 N10 N11 C47 169.8(3) . . . . ?
Ru1 N10 C46 N12 -171.1(2) . . . . ?
Ru1 N10 C46 C45 11.9(4) . . . . ?
Ru1 N1 C1 C2 176.8(3) . . . . ?
Ru1 N1 C5 C4 -174.3(3) . . . . ?
Ru1 N1 C5 C6 5.0(4) . . . . ?
Ru1 N2 N3 C7 178.7(3) . . . . ?
Ru1 N2 C6 N4 -178.8(2) . . . . ?
Ru1 N2 C6 C5 0.0(4) . . . . ?
Ru1 N5 C21 C22 -179.4(3) . . . . ?
Ru1 N5 C25 C24 -178.3(3) . . . . ?
Ru1 N5 C25 C26 1.2(4) . . . . ?
Ru1 N6 N7 C27 171.8(3) . . . . ?
Ru1 N6 C26 N8 -173.3(2) . . . . ?
Ru1 N6 C26 C25 5.1(4) . . . . ?
N9 C41 C42 C43 0.5(7) . . . . ?
N9 C45 C46 N10 -10.1(5) . . . . ?
N9 C45 C46 N12 173.8(4) . . . . ?
N10 N11 C47 N12 -0.7(4) . . . . ?
N10 N11 C47 C48 179.4(3) . . . . ?
N11 N10 C46 N12 1.1(4) . . . . ?
N11 N10 C46 C45 -175.9(3) . . . . ?
N11 C47 C48 C49 132.8(4) . . . . ?
N11 C47 C48 C53 -45.4(5) . . . . ?
N12 C47 C48 C49 -47.1(5) . . . . ?
N12 C47 C48 C53 134.7(4) . . . . ?
N12 C54 C55 C56 -178.0(3) . . . . ?
N12 C54 C59 C58 176.7(3) . . . . ?
N1 C1 C2 C3 -2.4(7) . . . . ?
N1 C5 C6 N2 -3.3(5) . . . . ?
N1 C5 C6 N4 175.1(4) . . . . ?
N2 N3 C7 N4 0.0(4) . . . . ?
N2 N3 C7 C8 179.3(4) . . . . ?
N3 N2 C6 N4 0.4(4) . . . . ?
N3 N2 C6 C5 179.2(3) . . . . ?
N3 C7 C8 C9 142.4(4) . . . . ?
N3 C7 C8 C13 -37.8(6) . . . . ?
N4 C7 C8 C9 -38.3(6) . . . . ?
N4 C7 C8 C13 141.4(4) . . . . ?
N4 C14 C15 C16 174.9(3) . . . . ?
N4 C14 C19 C18 -174.9(4) . . . . ?
N5 C21 C22 C23 -2.1(6) . . . . ?
N5 C25 C26 N6 -4.2(5) . . . . ?
N5 C25 C26 N8 173.8(4) . . . . ?
N6 N7 C27 N8 -0.1(5) . . . . ?
N6 N7 C27 C28 -179.6(4) . . . . ?
N7 N6 C26 N8 0.1(4) . . . . ?
N7 N6 C26 C25 178.6(3) . . . . ?
N7 C27 C28 C29 128.1(5) . . . . ?
N7 C27 C28 C33 -47.3(6) . . . . ?
N8 C27 C28 C29 -51.4(7) . . . . ?
N8 C27 C28 C33 133.2(5) . . . . ?
N8 C34 C35 C36 174.5(3) . . . . ?
N8 C34 C39 C38 -173.7(3) . . . . ?
C1 N1 C5 C4 2.6(6) . . . . ?
C1 N1 C5 C6 -178.0(3) . . . . ?
C1 C2 C3 C4 1.9(7) . . . . ?
C2 C3 C4 C5 0.7(7) . . . . ?
C3 C4 C5 N1 -3.1(6) . . . . ?
C3 C4 C5 C6 177.7(4) . . . . ?
C4 C5 C6 N2 176.0(4) . . . . ?
C4 C5 C6 N4 -5.5(7) . . . . ?
C5 N1 C1 C2 0.2(6) . . . . ?
C6 N2 N3 C7 -0.2(4) . . . . ?
C6 N4 C7 N3 0.3(4) . . . . ?
C6 N4 C7 C8 -179.0(4) . . . . ?
C6 N4 C14 C15 -74.2(5) . . . . ?
C6 N4 C14 C19 103.8(5) . . . . ?
C7 N4 C6 N2 -0.4(4) . . . . ?
C7 N4 C6 C5 -179.0(4) . . . . ?
C7 N4 C14 C15 112.3(4) . . . . ?
C7 N4 C14 C19 -69.7(5) . . . . ?
C7 C8 C9 C10 178.4(5) . . . . ?
C7 C8 C13 C12 -179.8(4) . . . . ?
C8 C9 C10 C11 1.1(9) . . . . ?
C9 C8 C13 C12 -0.1(7) . . . . ?
C9 C10 C11 C12 0.6(9) . . . . ?
C10 C11 C12 C13 -2.0(9) . . . . ?
C11 C12 C13 C8 1.8(8) . . . . ?
C13 C8 C9 C10 -1.3(7) . . . . ?
C14 N4 C6 N2 -175.1(3) . . . . ?
C14 N4 C6 C5 6.3(7) . . . . ?
C14 N4 C7 N3 174.9(4) . . . . ?
C14 N4 C7 C8 -4.4(6) . . . . ?
C14 C15 C16 C17 0.8(6) . . . . ?
C15 C14 C19 C18 3.0(6) . . . . ?
C15 C16 C17 C18 1.1(7) . . . . ?
C15 C16 C17 C20 -179.0(4) . . . . ?
C16 C17 C18 C19 -1.1(7) . . . . ?
C17 C18 C19 C14 -0.9(7) . . . . ?
C19 C14 C15 C16 -2.9(6) . . . . ?
C20 C17 C18 C19 179.0(5) . . . . ?
C21 N5 C25 C24 2.7(5) . . . . ?
C21 N5 C25 C26 -177.8(3) . . . . ?
C21 C22 C23 C24 2.3(6) . . . . ?
C22 C23 C24 C25 -0.2(6) . . . . ?
C23 C24 C25 N5 -2.3(6) . . . . ?
C23 C24 C25 C26 178.2(4) . . . . ?
C24 C25 C26 N6 175.3(4) . . . . ?
C24 C25 C26 N8 -6.7(7) . . . . ?
C25 N5 C21 C22 -0.5(5) . . . . ?
C26 N6 N7 C27 0.0(4) . . . . ?
C26 N8 C27 N7 0.1(5) . . . . ?
C26 N8 C27 C28 179.7(4) . . . . ?
C26 N8 C34 C35 -68.7(5) . . . . ?
C26 N8 C34 C39 108.1(4) . . . . ?
C27 N8 C26 N6 -0.1(4) . . . . ?
C27 N8 C26 C25 -178.3(4) . . . . ?
C27 N8 C34 C35 113.2(4) . . . . ?
C27 N8 C34 C39 -70.0(5) . . . . ?
C27 C28 C29 C30 -174.0(5) . . . . ?
C27 C28 C33 C32 173.9(4) . . . . ?
C28 C29 C30 C31 -0.2(8) . . . . ?
C29 C28 C33 C32 -1.6(7) . . . . ?
C29 C30 C31 C32 -0.5(8) . . . . ?
C30 C31 C32 C33 0.2(8) . . . . ?
C31 C32 C33 C28 0.9(8) . . . . ?
C33 C28 C29 C30 1.3(8) . . . . ?
C34 N8 C26 N6 -178.6(3) . . . . ?
C34 N8 C26 C25 3.3(7) . . . . ?
C34 N8 C27 N7 178.5(4) . . . . ?
C34 N8 C27 C28 -1.9(7) . . . . ?
C34 C35 C36 C37 -0.9(6) . . . . ?
C35 C34 C39 C38 3.0(6) . . . . ?
C35 C36 C37 C38 3.1(6) . . . . ?
C35 C36 C37 C40 -175.7(4) . . . . ?
C36 C37 C38 C39 -2.2(6) . . . . ?
C37 C38 C39 C34 -0.7(6) . . . . ?
C39 C34 C35 C36 -2.2(6) . . . . ?
C40 C37 C38 C39 176.5(4) . . . . ?
C41 N9 C45 C44 0.2(6) . . . . ?
C41 N9 C45 C46 177.2(3) . . . . ?
C41 C42 C43 C44 0.2(8) . . . . ?
C42 C43 C44 C45 -0.6(9) . . . . ?
C43 C44 C45 N9 0.4(7) . . . . ?
C43 C44 C45 C46 -176.1(5) . . . . ?
C44 C45 C46 N10 166.8(4) . . . . ?
C44 C45 C46 N12 -9.4(7) . . . . ?
C45 N9 C41 C42 -0.7(6) . . . . ?
C46 N10 N11 C47 -0.2(4) . . . . ?
C46 N12 C47 N11 1.4(4) . . . . ?
C46 N12 C47 C48 -178.7(3) . . . . ?
C46 N12 C54 C55 117.6(4) . . . . ?
C46 N12 C54 C59 -60.8(5) . . . . ?
C47 N12 C46 N10 -1.5(4) . . . . ?
C47 N12 C46 C45 174.9(4) . . . . ?
C47 N12 C54 C55 -61.9(5) . . . . ?
C47 N12 C54 C59 119.6(4) . . . . ?
C47 C48 C49 C50 -175.7(4) . . . . ?
C47 C48 C53 C52 176.6(4) . . . . ?
C48 C49 C50 C51 -1.2(6) . . . . ?
C49 C48 C53 C52 -1.6(6) . . . . ?
C49 C50 C51 C52 -1.0(7) . . . . ?
C50 C51 C52 C53 1.9(7) . . . . ?
C51 C52 C53 C48 -0.6(7) . . . . ?
C53 C48 C49 C50 2.5(6) . . . . ?
C54 N12 C46 N10 178.9(3) . . . . ?
C54 N12 C46 C45 -4.7(6) . . . . ?
C54 N12 C47 N11 -179.0(3) . . . . ?
C54 N12 C47 C48 0.9(6) . . . . ?
C54 C55 C56 C57 1.7(6) . . . . ?
C55 C54 C59 C58 -1.7(6) . . . . ?
C55 C56 C57 C58 -2.3(6) . . . . ?
C55 C56 C57 C60 175.2(4) . . . . ?
C56 C57 C58 C59 0.9(6) . . . . ?
C57 C58 C59 C54 1.0(6) . . . . ?
C59 C54 C55 C56 0.4(6) . . . . ?
C60 C57 C58 C59 -176.6(4) . . . . ?
F21 P2 F22 F30 -46.3(18) . . . . ?
F21 P2 F30 F22 171.3(4) . . . . ?
F27 P2 F22 F30 79.3(9) . . . . ?
F27 P2 F30 F22 -112.4(6) . . . . ?
F28 P2 F22 F30 162.8(9) . . . . ?
F28 P2 F30 F22 -74(2) . . . . ?
F29 P2 F22 F30 -113.2(9) . . . . ?
F29 P2 F30 F22 72.7(7) . . . . ?

loop_
_platon_squeeze_void_nr
_platon_squeeze_void_average_x
_platon_squeeze_void_average_y
_platon_squeeze_void_average_z
_platon_squeeze_void_volume
_platon_squeeze_void_count_electrons
_platon_squeeze_void_content
1 0.228 0.768 0.760 203 40 ' '
2 0.083 0.821 0.440 7 0 ' '
3 0.772 0.232 0.240 203 40 ' '
4 0.917 0.179 0.559 7 0 ' '
